data_2218703
loop_
_publ_author_name
'Gao, Zhongjun'

_publ_section_title
;
 Aquadi-<i>n</i>-butyl(5-methylpyrazine-2-carboxylato)tin(IV) methanol
 solvate
;
_journal_coeditor_code HB2726
_journal_issue 7
_journal_name_full 'Acta Crystallographica Section E'
_journal_page_first m864
_journal_paper_doi 10.1107/S1600536808016140
_journal_volume 64
_journal_year 2008
_chemical_formula_iupac '[Sn (C4 H9)2 (C6 H5 N2 O2)2 (H2 O)], C H4 O'
_chemical_formula_moiety 'C20 H30 N4 O5 Sn , C H4 O'
_chemical_formula_sum 'C21 H34 N4 O6 Sn'
_chemical_formula_weight 557.21
_chemical_name_systematic
;
Aquadi-<i>n</i>-butyl(5-methylpyrazine-2-carboxylato)tin(IV) methanol solvate
;
_space_group_IT_number 15
_symmetry_cell_setting monoclinic
_symmetry_space_group_name_Hall '-C 2yc'
_symmetry_space_group_name_H-M 'C 1 2/c 1'
_atom_sites_solution_hydrogens geom
_atom_sites_solution_primary direct
_atom_sites_solution_secondary difmap
_audit_creation_method SHELXL97
_cell_angle_alpha 90.00
_cell_angle_beta 98.178(3)
_cell_angle_gamma 90.00
_cell_formula_units_Z 8
_cell_length_a 20.609(5)
_cell_length_b 17.119(4)
_cell_length_c 14.558(3)
_cell_measurement_reflns_used 4606
_cell_measurement_temperature 298(2)
_cell_measurement_theta_max 25.262
_cell_measurement_theta_min 2.379
_cell_volume 5084(2)
_computing_cell_refinement 'SAINT (Bruker, 1998)'
_computing_data_collection 'SMART (Bruker, 1998)'
_computing_data_reduction 'SAINT (Bruker, 1998)'
_computing_molecular_graphics 'SHELXTL (Sheldrick, 2008)'
_computing_publication_material 'SHELXL97 (Sheldrick, 2008)'
_computing_structure_refinement 'SHELXL97 (Sheldrick, 2008)'
_computing_structure_solution 'SHELXS97 (Sheldrick, 2008)'
_diffrn_ambient_temperature 298(2)
_diffrn_measured_fraction_theta_full 0.996
_diffrn_measured_fraction_theta_max 0.996
_diffrn_measurement_device_type 'Bruker SMART CCD'
_diffrn_measurement_method \w
_diffrn_radiation_monochromator graphite
_diffrn_radiation_source 'fine-focus sealed tube'
_diffrn_radiation_type MoK\a
_diffrn_radiation_wavelength 0.71073
_diffrn_reflns_av_R_equivalents 0.0392
_diffrn_reflns_av_sigmaI/netI 0.0445
_diffrn_reflns_limit_h_max 24
_diffrn_reflns_limit_h_min -15
_diffrn_reflns_limit_k_max 20
_diffrn_reflns_limit_k_min -20
_diffrn_reflns_limit_l_max 17
_diffrn_reflns_limit_l_min -17
_diffrn_reflns_number 12959
_diffrn_reflns_theta_full 25.01
_diffrn_reflns_theta_max 25.01
_diffrn_reflns_theta_min 1.55
_diffrn_standards_number 0
_exptl_absorpt_coefficient_mu 1.046
_exptl_absorpt_correction_T_max 0.628
_exptl_absorpt_correction_T_min 0.582
_exptl_absorpt_correction_type multi-scan
_exptl_absorpt_process_details '(SADABS; Bruker, 1998)'
_exptl_crystal_colour colourless
_exptl_crystal_density_diffrn 1.456
_exptl_crystal_density_method 'not measured'
_exptl_crystal_description block
_exptl_crystal_F_000 2288
_exptl_crystal_size_max 0.58
_exptl_crystal_size_mid 0.56
_exptl_crystal_size_min 0.49
_refine_diff_density_max 0.577
_refine_diff_density_min -0.667
_refine_ls_extinction_method none
_refine_ls_goodness_of_fit_ref 1.117
_refine_ls_hydrogen_treatment constr
_refine_ls_matrix_type full
_refine_ls_number_parameters 289
_refine_ls_number_reflns 4462
_refine_ls_number_restraints 12
_refine_ls_restrained_S_all 1.141
_refine_ls_R_factor_all 0.0720
_refine_ls_R_factor_gt 0.0358
_refine_ls_shift/su_max 0.002
_refine_ls_shift/su_mean 0.000
_refine_ls_structure_factor_coef Fsqd
_refine_ls_weighting_details 'calc w = 1/[\s^2^(Fo^2^)+(0.0455P)^2^+11.2132P] where P=(Fo^2^+2Fc^2^)/3'
_refine_ls_weighting_scheme calc
_refine_ls_wR_factor_gt 0.0875
_refine_ls_wR_factor_ref 0.1216
_reflns_number_gt 2981
_reflns_number_total 4462
_reflns_threshold_expression I>2\s(I)
_cod_data_source_file hb2726.cif
_cod_data_source_block I
_cod_original_sg_symbol_H-M 'C 2/c'
_cod_database_code 2218703
_cod_database_fobs_code 2218703

loop_
_symmetry_equiv_pos_as_xyz
'x, y, z'
'-x, y, -z+1/2'
'x+1/2, y+1/2, z'
'-x+1/2, y+1/2, -z+1/2'
'-x, -y, -z'
'x, -y, z-1/2'
'-x+1/2, -y+1/2, -z'
'x+1/2, -y+1/2, z-1/2'

loop_
_atom_site_type_symbol
_atom_site_label
_atom_site_fract_x
_atom_site_fract_y
_atom_site_fract_z
_atom_site_U_iso_or_equiv
_atom_site_adp_type
_atom_site_calc_flag
_atom_site_refinement_flags
_atom_site_occupancy
Sn Sn1 0.256428(17) 1.005653(19) 0.41391(2) 0.05022(15) Uani d . 1
N N1 0.3679(2) 0.9489(2) 0.4509(3) 0.0496(10) Uani d . 1
N N2 0.4975(2) 0.9001(3) 0.4682(4) 0.0746(15) Uani d . 1
N N3 0.1453(2) 1.0475(3) 0.4696(3) 0.0597(12) Uani d . 1
N N4 0.0240(3) 1.1105(4) 0.4929(4) 0.0858(17) Uani d . 1
O O1 0.30863(18) 1.0137(2) 0.2956(2) 0.0579(9) Uani d . 1
O O2 0.4017(2) 1.0160(3) 0.2351(3) 0.0784(12) Uani d . 1
O O3 0.18771(19) 1.0558(2) 0.3031(3) 0.0673(11) Uani d . 1
O O4 0.09289(19) 1.1052(3) 0.2392(3) 0.0757(12) Uani d . 1
O O5 0.26009(19) 0.9499(2) 0.5931(3) 0.0736(11) Uani d . 1
H H1 0.2327 0.9135 0.5983 0.088 Uiso d R 1
H H2 0.2730 0.9647 0.6484 0.088 Uiso d R 1
C C1 0.3704(3) 1.0012(3) 0.2976(4) 0.0529(13) Uani d . 1
C C2 0.4039(3) 0.9618(3) 0.3833(4) 0.0513(13) Uani d . 1
C C3 0.4686(3) 0.9380(4) 0.3940(4) 0.0679(16) Uani d . 1
H H3 0.4932 0.9491 0.3467 0.082 Uiso calc R 1
C C4 0.4612(3) 0.8866(3) 0.5350(4) 0.0620(15) Uani d . 1
C C5 0.3965(3) 0.9124(3) 0.5273(4) 0.0591(14) Uani d . 1
H H5 0.3727 0.9042 0.5762 0.071 Uiso calc R 1
C C6 0.4918(3) 0.8426(4) 0.6191(4) 0.090(2) Uani d . 1
H H6A 0.5364 0.8300 0.6129 0.135 Uiso calc R 1
H H6B 0.4677 0.7953 0.6250 0.135 Uiso calc R 1
H H6C 0.4910 0.8743 0.6733 0.135 Uiso calc R 1
C C7 0.1295(3) 1.0804(3) 0.3063(4) 0.0586(14) Uani d . 1
C C8 0.1057(3) 1.0790(3) 0.3989(4) 0.0532(13) Uani d . 1
C C9 0.0454(3) 1.1085(4) 0.4106(5) 0.0747(18) Uani d . 1
H H9 0.0183 1.1279 0.3591 0.090 Uiso calc R 1
C C10 0.0627(3) 1.0788(4) 0.5628(5) 0.0722(17) Uani d . 1
C C11 0.1233(3) 1.0474(4) 0.5517(4) 0.0729(17) Uani d . 1
H H11 0.1492 1.0256 0.6027 0.087 Uiso calc R 1
C C12 0.0393(4) 1.0786(5) 0.6554(5) 0.103(3) Uani d . 1
H H12A -0.0033 1.1022 0.6499 0.155 Uiso calc R 1
H H12B 0.0694 1.1076 0.6989 0.155 Uiso calc R 1
H H12C 0.0368 1.0258 0.6767 0.155 Uiso calc R 1
C C13 0.2915(4) 1.1117(4) 0.4756(5) 0.091(2) Uani d D 1
H H13A 0.3165 1.1364 0.4319 0.110 Uiso calc R 1
H H13B 0.2532 1.1442 0.4778 0.110 Uiso calc R 1
C C14 0.3295(5) 1.1185(4) 0.5624(6) 0.128(3) Uani d D 1
H H14A 0.3671 1.0843 0.5633 0.153 Uiso calc R 1
H H14B 0.3038 1.0990 0.6084 0.153 Uiso calc R 1
C C15 0.3547(4) 1.1996(4) 0.5931(7) 0.111(3) Uani d D 1
H H15A 0.3814 1.2197 0.5488 0.133 Uiso calc R 1
H H15B 0.3178 1.2346 0.5938 0.133 Uiso calc R 1
C C16 0.3937(5) 1.1977(5) 0.6860(7) 0.139(4) Uani d D 1
H H16A 0.4091 1.2494 0.7029 0.208 Uiso calc R 1
H H16B 0.4305 1.1634 0.6854 0.208 Uiso calc R 1
H H16C 0.3670 1.1792 0.7303 0.208 Uiso calc R 1
C C17 0.2167(3) 0.8926(3) 0.3962(4) 0.0697(17) Uani d D 1
H H17A 0.2404 0.8590 0.4431 0.084 Uiso calc R 1
H H17B 0.1716 0.8946 0.4079 0.084 Uiso calc R 1
C C18 0.2177(4) 0.8561(4) 0.3060(5) 0.107(3) Uani d D 1
H H18A 0.2627 0.8497 0.2950 0.129 Uiso calc R 1
H H18B 0.1955 0.8895 0.2577 0.129 Uiso calc R 1
C C19 0.1832(6) 0.7749(5) 0.3022(7) 0.148(4) Uani d D 1
H H19A 0.2050 0.7431 0.3525 0.178 Uiso calc R 1
H H19B 0.1384 0.7826 0.3133 0.178 Uiso calc R 1
C C20 0.1821(7) 0.7340(7) 0.2212(9) 0.217(7) Uani d D 1
H H20A 0.1597 0.6853 0.2258 0.326 Uiso calc R 1
H H20B 0.2262 0.7240 0.2103 0.326 Uiso calc R 1
H H20C 0.1596 0.7640 0.1707 0.326 Uiso calc R 1
C C21 0.1267(4) 0.7823(4) 0.5608(5) 0.104(3) Uani d . 1
H H21A 0.1147 0.7483 0.6081 0.156 Uiso calc R 1
H H21B 0.1551 0.7550 0.5249 0.156 Uiso calc R 1
H H21C 0.0879 0.7986 0.5210 0.156 Uiso calc R 1
O O6 0.1586(3) 0.8466(3) 0.6014(4) 0.123(2) Uani d U 1
H H6 0.1340 0.8703 0.6312 0.147 Uiso d R 1

loop_
_atom_site_aniso_label
_atom_site_aniso_U_11
_atom_site_aniso_U_22
_atom_site_aniso_U_33
_atom_site_aniso_U_12
_atom_site_aniso_U_13
_atom_site_aniso_U_23
Sn1 0.0454(2) 0.0530(2) 0.0517(2) 0.00077(18) 0.00511(16) -0.00375(17)
N1 0.048(2) 0.050(2) 0.051(3) 0.001(2) 0.006(2) -0.002(2)
N2 0.057(3) 0.092(4) 0.074(3) 0.017(3) 0.004(3) 0.000(3)
N3 0.055(3) 0.062(3) 0.062(3) 0.010(2) 0.010(2) 0.000(2)
N4 0.066(3) 0.111(5) 0.084(4) 0.014(3) 0.024(3) 0.010(3)
O1 0.046(2) 0.077(2) 0.050(2) 0.0019(19) 0.0050(17) 0.0063(18)
O2 0.065(3) 0.114(3) 0.059(3) 0.007(2) 0.018(2) 0.018(2)
O3 0.056(2) 0.088(3) 0.058(2) 0.019(2) 0.0097(19) 0.005(2)
O4 0.057(2) 0.110(3) 0.058(3) 0.018(2) 0.002(2) 0.011(2)
O5 0.072(3) 0.078(3) 0.069(3) -0.014(2) 0.003(2) 0.000(2)
C1 0.053(3) 0.058(3) 0.047(3) 0.001(3) 0.007(3) -0.003(3)
C2 0.049(3) 0.056(3) 0.049(3) 0.004(3) 0.006(3) -0.007(2)
C3 0.061(4) 0.083(4) 0.061(4) 0.012(3) 0.012(3) -0.006(3)
C4 0.061(4) 0.058(3) 0.063(4) 0.009(3) -0.005(3) -0.001(3)
C5 0.058(4) 0.064(3) 0.054(3) -0.002(3) 0.002(3) -0.007(3)
C6 0.087(5) 0.103(5) 0.077(5) 0.022(4) 0.000(4) 0.009(4)
C7 0.051(3) 0.063(3) 0.060(4) 0.000(3) 0.001(3) -0.004(3)
C8 0.048(3) 0.054(3) 0.058(3) 0.002(3) 0.007(3) -0.004(3)
C9 0.052(4) 0.096(5) 0.075(4) 0.011(3) 0.006(3) 0.009(4)
C10 0.072(4) 0.076(4) 0.073(4) 0.006(4) 0.024(4) 0.002(3)
C11 0.074(4) 0.082(4) 0.062(4) 0.016(4) 0.010(3) 0.001(3)
C12 0.101(6) 0.129(7) 0.090(5) 0.021(5) 0.048(5) 0.011(5)
C13 0.122(6) 0.059(4) 0.084(5) 0.006(4) -0.020(5) -0.013(3)
C14 0.136(8) 0.087(6) 0.148(8) -0.019(5) -0.023(7) -0.027(5)
C15 0.102(6) 0.070(5) 0.157(8) -0.022(4) 0.007(6) -0.034(5)
C16 0.165(10) 0.097(6) 0.153(9) -0.007(6) 0.016(8) -0.028(6)
C17 0.071(4) 0.053(3) 0.083(4) -0.013(3) 0.005(3) -0.003(3)
C18 0.131(7) 0.083(5) 0.108(6) -0.028(5) 0.021(5) -0.037(4)
C19 0.191(11) 0.111(7) 0.142(9) -0.040(7) 0.023(8) -0.055(6)
C20 0.265(17) 0.138(10) 0.244(16) -0.054(11) 0.022(13) -0.074(11)
C21 0.115(6) 0.093(5) 0.107(6) -0.020(5) 0.028(5) -0.019(5)
O6 0.118(4) 0.129(4) 0.134(4) -0.045(4) 0.065(3) -0.047(3)

loop_
_atom_type_symbol
_atom_type_description
_atom_type_scat_dispersion_real
_atom_type_scat_dispersion_imag
_atom_type_scat_source
C C 0.0033 0.0016 'International Tables Vol C Tables 4.2.6.8 and 6.1.1.4'
H H 0.0000 0.0000 'International Tables Vol C Tables 4.2.6.8 and 6.1.1.4'
N N 0.0061 0.0033 'International Tables Vol C Tables 4.2.6.8 and 6.1.1.4'
O O 0.0106 0.0060 'International Tables Vol C Tables 4.2.6.8 and 6.1.1.4'
Sn Sn -0.6537 1.4246 'International Tables Vol C Tables 4.2.6.8 and 6.1.1.4'

loop_
_geom_angle_atom_site_label_1
_geom_angle_atom_site_label_2
_geom_angle_atom_site_label_3
_geom_angle
_geom_angle_publ_flag
C17 Sn1 C13 161.7(3) n
C17 Sn1 O1 100.9(2) n
C13 Sn1 O1 96.1(2) n
C17 Sn1 O3 94.1(2) n
C13 Sn1 O3 97.1(2) n
O1 Sn1 O3 74.24(14) n
C17 Sn1 N1 89.9(2) n
C13 Sn1 N1 89.6(2) n
O1 Sn1 N1 69.34(14) n
O3 Sn1 N1 143.46(14) n
C17 Sn1 N3 87.0(2) n
C13 Sn1 N3 84.0(2) n
O1 Sn1 N3 141.33(14) n
O3 Sn1 N3 67.44(15) n
N1 Sn1 N3 149.10(14) n
C17 Sn1 O5 75.89(18) n
C13 Sn1 O5 86.2(2) n
O1 Sn1 O5 145.38(13) n
O3 Sn1 O5 139.93(13) n
N1 Sn1 O5 76.15(13) n
N3 Sn1 O5 73.29(13) n
C2 N1 C5 117.8(5) ?
C2 N1 Sn1 111.8(3) ?
C5 N1 Sn1 130.4(4) ?
C3 N2 C4 116.5(5) ?
C8 N3 C11 116.3(5) ?
C8 N3 Sn1 109.6(3) ?
C11 N3 Sn1 134.0(4) ?
C10 N4 C9 116.3(6) ?
C1 O1 Sn1 125.1(3) ?
C7 O3 Sn1 128.4(4) ?
H2 O5 Sn1 138.8 ?
Sn1 O5 H1 113.9 ?
Sn1 O5 H2 138.8 ?
H1 O5 H2 105.0 ?
O2 C1 O1 125.3(5) ?
O2 C1 C2 119.2(5) ?
O1 C1 C2 115.5(5) ?
N1 C2 C3 119.9(5) ?
N1 C2 C1 116.8(5) ?
C3 C2 C1 123.3(5) ?
N2 C3 C2 123.4(6) ?
N2 C3 H3 118.3 ?
C2 C3 H3 118.3 ?
N2 C4 C5 121.1(5) ?
N2 C4 C6 118.0(5) ?
C5 C4 C6 120.9(6) ?
N1 C5 C4 121.2(6) ?
N1 C5 H5 119.4 ?
C4 C5 H5 119.4 ?
C4 C6 H6A 109.5 ?
C4 C6 H6B 109.5 ?
H6A C6 H6B 109.5 ?
C4 C6 H6C 109.5 ?
H6A C6 H6C 109.5 ?
H6B C6 H6C 109.5 ?
O4 C7 O3 124.2(6) ?
O4 C7 C8 118.7(5) ?
O3 C7 C8 117.2(5) ?
N3 C8 C9 121.1(5) ?
N3 C8 C7 117.3(5) ?
C9 C8 C7 121.6(5) ?
N4 C9 C8 122.8(6) ?
N4 C9 H9 118.6 ?
C8 C9 H9 118.6 ?
N4 C10 C11 121.6(6) ?
N4 C10 C12 117.4(6) ?
C11 C10 C12 121.0(6) ?
N3 C11 C10 121.9(6) ?
N3 C11 H11 119.0 ?
C10 C11 H11 119.0 ?
C10 C12 H12A 109.5 ?
C10 C12 H12B 109.5 ?
H12A C12 H12B 109.5 ?
C10 C12 H12C 109.5 ?
H12A C12 H12C 109.5 ?
H12B C12 H12C 109.5 ?
C14 C13 Sn1 125.0(5) ?
C14 C13 H13A 106.1 ?
Sn1 C13 H13A 106.1 ?
C14 C13 H13B 106.1 ?
Sn1 C13 H13B 106.1 ?
H13A C13 H13B 106.3 ?
C13 C14 C15 117.7(7) ?
C13 C14 H14A 107.9 ?
C15 C14 H14A 107.9 ?
C13 C14 H14B 107.9 ?
C15 C14 H14B 107.9 ?
H14A C14 H14B 107.2 ?
C16 C15 C14 111.6(7) ?
C16 C15 H15A 109.3 ?
C14 C15 H15A 109.3 ?
C16 C15 H15B 109.3 ?
C14 C15 H15B 109.3 ?
H15A C15 H15B 108.0 ?
C15 C16 H16A 109.5 ?
C15 C16 H16B 109.5 ?
H16A C16 H16B 109.5 ?
C15 C16 H16C 109.5 ?
H16A C16 H16C 109.5 ?
H16B C16 H16C 109.5 ?
C18 C17 Sn1 116.8(4) ?
C18 C17 H17A 108.1 ?
Sn1 C17 H17A 108.1 ?
C18 C17 H17B 108.1 ?
Sn1 C17 H17B 108.1 ?
H17A C17 H17B 107.3 ?
C17 C18 C19 110.5(6) ?
C17 C18 H18A 109.6 ?
C19 C18 H18A 109.6 ?
C17 C18 H18B 109.6 ?
C19 C18 H18B 109.6 ?
H18A C18 H18B 108.1 ?
C20 C19 C18 116.0(9) ?
C20 C19 H19A 108.3 ?
C18 C19 H19A 108.3 ?
C20 C19 H19B 108.3 ?
C18 C19 H19B 108.3 ?
H19A C19 H19B 107.4 ?
C19 C20 H20A 109.5 ?
C19 C20 H20B 109.5 ?
H20A C20 H20B 109.5 ?
C19 C20 H20C 109.5 ?
H20A C20 H20C 109.5 ?
H20B C20 H20C 109.5 ?
O6 C21 H21A 109.5 ?
O6 C21 H21B 109.5 ?
H21A C21 H21B 109.5 ?
O6 C21 H21C 109.5 ?
H21A C21 H21C 109.5 ?
H21B C21 H21C 109.5 ?
C21 O6 H6 109.3 ?

loop_
_geom_bond_atom_site_label_1
_geom_bond_atom_site_label_2
_geom_bond_distance
_geom_bond_publ_flag
Sn1 C17 2.103(5) y
Sn1 C13 2.107(6) y
Sn1 O1 2.161(4) y
Sn1 O3 2.167(4) y
Sn1 N1 2.481(4) y
Sn1 N3 2.635(5) y
Sn1 O5 2.770(4) y
N1 C2 1.331(6) ?
N1 C5 1.337(6) ?
N2 C3 1.326(7) ?
N2 C4 1.330(8) ?
N3 C8 1.333(6) ?
N3 C11 1.337(7) ?
N4 C10 1.317(8) ?
N4 C9 1.334(8) ?
O1 C1 1.288(6) ?
O2 C1 1.215(7) ?
O3 C7 1.278(6) ?
O4 C7 1.223(6) ?
O5 H2 0.8500 ?
O5 H1 0.8500 ?
C1 C2 1.498(7) ?
C2 C3 1.383(7) ?
C3 H3 0.9300 ?
C4 C5 1.395(8) ?
C4 C6 1.498(8) ?
C5 H5 0.9300 ?
C6 H6A 0.9600 ?
C6 H6B 0.9600 ?
C6 H6C 0.9600 ?
C7 C8 1.498(8) ?
C8 C9 1.376(8) ?
C9 H9 0.9300 ?
C10 C11 1.390(8) ?
C10 C12 1.494(9) ?
C11 H11 0.9300 ?
C12 H12A 0.9600 ?
C12 H12B 0.9600 ?
C12 H12C 0.9600 ?
C13 C14 1.392(9) ?
C13 H13A 0.9700 ?
C13 H13B 0.9700 ?
C14 C15 1.526(8) ?
C14 H14A 0.9700 ?
C14 H14B 0.9700 ?
C15 C16 1.473(10) ?
C15 H15A 0.9700 ?
C15 H15B 0.9700 ?
C16 H16A 0.9600 ?
C16 H16B 0.9600 ?
C16 H16C 0.9600 ?
C17 C18 1.456(8) ?
C17 H17A 0.9700 ?
C17 H17B 0.9700 ?
C18 C19 1.558(9) ?
C18 H18A 0.9700 ?
C18 H18B 0.9700 ?
C19 C20 1.369(11) ?
C19 H19A 0.9700 ?
C19 H19B 0.9700 ?
C20 H20A 0.9600 ?
C20 H20B 0.9600 ?
C20 H20C 0.9600 ?
C21 O6 1.372(8) ?
C21 H21A 0.9600 ?
C21 H21B 0.9600 ?
C21 H21C 0.9600 ?
O6 H6 0.8200 ?

loop_
_geom_hbond_atom_site_label_D
_geom_hbond_atom_site_label_H
_geom_hbond_atom_site_label_A
_geom_hbond_site_symmetry_A
_geom_hbond_distance_DH
_geom_hbond_distance_HA
_geom_hbond_distance_DA
_geom_hbond_angle_DHA
O5 H1 O6 . 0.85 1.92 2.755(6) 169
O5 H2 O1 6_576 0.85 2.19 3.039(5) 172
O6 H6 O4 6_576 0.82 1.93 2.703(6) 156
